data_7713095
loop_
_publ_author_name
'Zhao, You-Hui'
'Li, Hai-Yan'
'Young, David James'
'Cao, Xiangqian'
'Zhu, Da-Liang'
'Ren, Zhi-Gang'
'Li, Hong-Xi'

_publ_section_title
;
 Heteroleptic copper(I) complexes [Cu(dmp)(N^P)]BF4 for photoinduced
 atom-transfer radical addition reactions
;
_journal_name_full 'Dalton Transactions'
_journal_paper_doi 10.1039/D3DT00321C
_journal_year 2023
_chemical_formula_sum 'C38 H37 B Cu F4 N4 O P'
_chemical_formula_weight 747.03
_space_group_crystal_system triclinic
_space_group_IT_number 2
_space_group_name_Hall '-P 1'
_space_group_name_H-M_alt 'P -1'
_atom_sites_solution_hydrogens geom
_audit_creation_method SHELXL-2018/3
_audit_update_record
;
2022-11-30 deposited with the CCDC.	2023-05-17 downloaded from the CCDC.
;
_cell_angle_alpha 77.384(2)
_cell_angle_beta 74.714(2)
_cell_angle_gamma 79.755(2)
_cell_formula_units_Z 2
_cell_length_a 9.5309(5)
_cell_length_b 12.5267(7)
_cell_length_c 16.7613(9)
_cell_measurement_reflns_used 9754
_cell_measurement_temperature 296(2)
_cell_measurement_theta_max 25.63
_cell_measurement_theta_min 2.23
_cell_volume 1868.30(18)
_computing_structure_refinement 'SHELXL-2018/3 (Sheldrick, 2018)'
_computing_structure_solution 'SHELXT 2014/5 (Sheldrick, 2014)'
_diffrn_ambient_temperature 296(2)
_diffrn_measured_fraction_theta_full 0.999
_diffrn_measured_fraction_theta_max 0.989
_diffrn_measurement_device_type 'Bruker APEX-II CCD'
_diffrn_measurement_method '\f and \w scans'
_diffrn_radiation_type MoK\a
_diffrn_radiation_wavelength 0.71073
_diffrn_reflns_av_R_equivalents 0.0533
_diffrn_reflns_av_unetI/netI 0.0398
_diffrn_reflns_Laue_measured_fraction_full 0.999
_diffrn_reflns_Laue_measured_fraction_max 0.989
_diffrn_reflns_limit_h_max 12
_diffrn_reflns_limit_h_min -12
_diffrn_reflns_limit_k_max 16
_diffrn_reflns_limit_k_min -16
_diffrn_reflns_limit_l_max 21
_diffrn_reflns_limit_l_min -21
_diffrn_reflns_number 61287
_diffrn_reflns_point_group_measured_fraction_full 0.999
_diffrn_reflns_point_group_measured_fraction_max 0.989
_diffrn_reflns_theta_full 25.242
_diffrn_reflns_theta_max 27.647
_diffrn_reflns_theta_min 2.234
_exptl_absorpt_coefficient_mu 0.682
_exptl_absorpt_correction_type multi-scan
_exptl_crystal_colour yellow
_exptl_crystal_density_diffrn 1.328
_exptl_crystal_description block
_exptl_crystal_F_000 772
_exptl_crystal_size_max 0.300
_exptl_crystal_size_mid 0.250
_exptl_crystal_size_min 0.180
_exptl_transmission_factor_max 0.7456
_exptl_transmission_factor_min 0.6630
_refine_diff_density_max 0.973
_refine_diff_density_min -0.858
_refine_diff_density_rms 0.094
_refine_ls_extinction_method none
_refine_ls_goodness_of_fit_ref 1.104
_refine_ls_hydrogen_treatment constr
_refine_ls_matrix_type full
_refine_ls_number_parameters 449
_refine_ls_number_reflns 8616
_refine_ls_number_restraints 2
_refine_ls_restrained_S_all 1.107
_refine_ls_R_factor_all 0.0917
_refine_ls_R_factor_gt 0.0618
_refine_ls_shift/su_max 0.001
_refine_ls_shift/su_mean 0.000
_refine_ls_structure_factor_coef Fsqd
_refine_ls_weighting_details 'w=1/[\s^2^(Fo^2^)+(0.1000P)^2^+1.6319P] where P=(Fo^2^+2Fc^2^)/3'
_refine_ls_weighting_scheme calc
_refine_ls_wR_factor_gt 0.1749
_refine_ls_wR_factor_ref 0.1919
_reflns_Friedel_coverage 0.000
_reflns_number_gt 6230
_reflns_number_total 8616
_reflns_threshold_expression 'I > 2\s(I)'
_cod_data_source_file d3dt00321c2.cif
_cod_data_source_block b220407d_0m_a
_cod_database_code 7713095
_shelx_shelxl_version_number 2018/3
_shelx_space_group_comment
;
The symmetry employed for this shelxl refinement is uniquely defined
by the following loop, which should always be used as a source of
symmetry information in preference to the above space-group names.
They are only intended as comments.
;
_shelx_estimated_absorpt_t_min 0.821
_shelx_estimated_absorpt_t_max 0.887

loop_
_space_group_symop_operation_xyz
'x, y, z'
'-x, -y, -z'

loop_
_atom_site_label
_atom_site_type_symbol
_atom_site_fract_x
_atom_site_fract_y
_atom_site_fract_z
_atom_site_U_iso_or_equiv
_atom_site_adp_type
_atom_site_occupancy
_atom_site_site_symmetry_order
_atom_site_calc_flag
_atom_site_refinement_flags_posn
_atom_site_refinement_flags_adp
_atom_site_refinement_flags_occupancy
_atom_site_disorder_assembly
_atom_site_disorder_group
Cu1 Cu 0.63207(4) 0.67258(3) 0.74836(2) 0.03697(15) Uani 1 1 d . . . . .
P1 P 0.56262(9) 0.59873(7) 0.66053(5) 0.0319(2) Uani 1 1 d . . . . .
B1 B 1.0044(6) 0.1387(4) 0.7947(4) 0.0679(15) Uani 1 1 d . . . . .
F1 F 1.1413(11) 0.1307(8) 0.8078(7) 0.128(3) Uiso 0.5 1 d . . P A 1
F2 F 0.9752(9) 0.0558(6) 0.8585(5) 0.098(2) Uiso 0.5 1 d . . P A 1
F3 F 0.9657(11) 0.1270(8) 0.7133(6) 0.118(3) Uiso 0.5 1 d . . P A 1
F4 F 0.9163(9) 0.2348(7) 0.7967(5) 0.091(2) Uiso 0.5 1 d . . P A 1
F1A F 1.1453(11) 0.1418(9) 0.7539(7) 0.133(3) Uiso 0.5 1 d . . P A 2
F2A F 0.8988(12) 0.0708(8) 0.8439(6) 0.131(3) Uiso 0.5 1 d . . P A 2
F4A F 0.9637(15) 0.2420(12) 0.8131(9) 0.164(5) Uiso 0.5 1 d . . P A 2
F3A F 1.0340(15) 0.0967(10) 0.7245(8) 0.155(4) Uiso 0.5 1 d . . P A 2
N1 N 0.7548(3) 0.7860(2) 0.65637(17) 0.0373(6) Uani 1 1 d . . . . .
N2 N 0.7401(3) 0.7976(2) 0.57548(16) 0.0382(6) Uani 1 1 d . . . . .
N3 N 0.7174(3) 0.5983(2) 0.84916(17) 0.0378(6) Uani 1 1 d . . . . .
N4 N 0.4869(3) 0.7577(2) 0.83757(17) 0.0401(6) Uani 1 1 d . . . . .
O1 O 0.9482(11) 0.7639(8) 0.9266(6) 0.082(2) Uiso 0.5 1 d D . P B 1
C38 C 0.8507(13) 0.8349(10) 0.9826(7) 0.088(3) Uiso 0.5 1 d D . P B 1
O1A O 1.0135(8) 0.7188(6) 0.8880(5) 0.0770(18) Uiso 0.5 1 d D . P C 2
C38A C 0.912(4) 0.777(3) 0.947(2) 0.216(16) Uiso 0.5 1 d D . P C 2
C1 C 0.7635(6) 0.9081(4) 0.7509(3) 0.0634(12) Uani 1 1 d . . . . .
H1A H 0.766479 0.839563 0.789901 0.095 Uiso 1 1 calc R U . . .
H1B H 0.680517 0.957910 0.772756 0.095 Uiso 1 1 calc R U . . .
H1C H 0.851905 0.939871 0.742707 0.095 Uiso 1 1 calc R U . . .
C2 C 0.7506(4) 0.8878(3) 0.6691(2) 0.0470(9) Uani 1 1 d . . . . .
C3 C 0.7313(6) 0.9631(3) 0.5973(3) 0.0635(12) Uani 1 1 d . . . . .
H3 H 0.723508 1.039487 0.590557 0.076 Uiso 1 1 calc R U . . .
C4 C 0.7259(5) 0.9055(3) 0.5389(2) 0.0528(10) Uani 1 1 d . . . . .
C5 C 0.7005(7) 0.9451(4) 0.4517(3) 0.0776(15) Uani 1 1 d . . . . .
H5A H 0.659731 1.021464 0.445605 0.116 Uiso 1 1 calc R U . . .
H5B H 0.633562 0.902393 0.442853 0.116 Uiso 1 1 calc R U . . .
H5C H 0.792008 0.936826 0.410996 0.116 Uiso 1 1 calc R U . . .
C6 C 0.7782(3) 0.7048(3) 0.5332(2) 0.0350(7) Uani 1 1 d . . . . .
C7 C 0.8884(4) 0.7118(3) 0.4599(2) 0.0440(8) Uani 1 1 d . . . . .
H7 H 0.936147 0.774456 0.440921 0.053 Uiso 1 1 calc R U . . .
C8 C 0.9278(4) 0.6271(4) 0.4151(2) 0.0517(10) Uani 1 1 d . . . . .
H8 H 1.000004 0.633462 0.365229 0.062 Uiso 1 1 calc R U . . .
C9 C 0.8611(4) 0.5334(3) 0.4437(2) 0.0486(9) Uani 1 1 d . . . . .
H9 H 0.888834 0.475622 0.413806 0.058 Uiso 1 1 calc R U . . .
C10 C 0.7522(4) 0.5247(3) 0.5172(2) 0.0410(8) Uani 1 1 d . . . . .
H10 H 0.707617 0.460557 0.536217 0.049 Uiso 1 1 calc R U . . .
C11 C 0.7076(3) 0.6101(3) 0.56349(19) 0.0334(7) Uani 1 1 d . . . . .
C12 C 0.3995(4) 0.6696(3) 0.6253(2) 0.0362(7) Uani 1 1 d . . . . .
C13 C 0.3939(4) 0.6969(3) 0.5407(2) 0.0420(8) Uani 1 1 d . . . . .
H13 H 0.476715 0.680702 0.499115 0.050 Uiso 1 1 calc R U . . .
C14 C 0.2637(5) 0.7487(3) 0.5188(3) 0.0522(10) Uani 1 1 d . . . . .
H14 H 0.260165 0.767079 0.462483 0.063 Uiso 1 1 calc R U . . .
C15 C 0.1424(5) 0.7723(4) 0.5788(3) 0.0602(11) Uani 1 1 d . . . . .
H15 H 0.056235 0.806927 0.563387 0.072 Uiso 1 1 calc R U . . .
C16 C 0.1457(4) 0.7454(4) 0.6624(3) 0.0628(12) Uani 1 1 d . . . . .
H16 H 0.061677 0.761191 0.703345 0.075 Uiso 1 1 calc R U . . .
C17 C 0.2746(4) 0.6946(4) 0.6856(3) 0.0521(9) Uani 1 1 d . . . . .
H17 H 0.276794 0.677362 0.742133 0.063 Uiso 1 1 calc R U . . .
C18 C 0.5326(4) 0.4536(3) 0.68278(19) 0.0370(7) Uani 1 1 d . . . . .
C19 C 0.6425(4) 0.3730(3) 0.7060(2) 0.0484(9) Uani 1 1 d . . . . .
H19 H 0.729705 0.393277 0.709321 0.058 Uiso 1 1 calc R U . . .
C20 C 0.6225(6) 0.2623(3) 0.7243(3) 0.0613(11) Uani 1 1 d . . . . .
H20 H 0.696923 0.208416 0.738663 0.074 Uiso 1 1 calc R U . . .
C21 C 0.4934(7) 0.2333(4) 0.7212(3) 0.0758(15) Uani 1 1 d . . . . .
H21 H 0.478970 0.159349 0.734995 0.091 Uiso 1 1 calc R U . . .
C22 C 0.3856(6) 0.3107(4) 0.6981(4) 0.0799(16) Uani 1 1 d . . . . .
H22 H 0.298539 0.289389 0.695486 0.096 Uiso 1 1 calc R U . . .
C23 C 0.4041(5) 0.4214(4) 0.6784(3) 0.0593(11) Uani 1 1 d . . . . .
H23 H 0.329883 0.473952 0.662248 0.071 Uiso 1 1 calc R U . . .
C24 C 0.9389(5) 0.5046(4) 0.7733(3) 0.0619(11) Uani 1 1 d . . . . .
H24A H 0.899034 0.544187 0.726639 0.093 Uiso 1 1 calc R U . . .
H24B H 0.954021 0.427074 0.772169 0.093 Uiso 1 1 calc R U . . .
H24C H 1.030743 0.529041 0.769454 0.093 Uiso 1 1 calc R U . . .
C25 C 0.8349(4) 0.5256(3) 0.8532(2) 0.0470(9) Uani 1 1 d . . . . .
C26 C 0.8620(5) 0.4700(4) 0.9322(3) 0.0649(12) Uani 1 1 d . . . . .
H26 H 0.944639 0.418194 0.934101 0.078 Uiso 1 1 calc R U . . .
C27 C 0.7693(6) 0.4914(4) 1.0041(3) 0.0707(13) Uani 1 1 d . . . . .
H27 H 0.787270 0.453348 1.055322 0.085 Uiso 1 1 calc R U . . .
C28 C 0.6461(5) 0.5704(4) 1.0027(2) 0.0574(10) Uani 1 1 d . . . . .
C29 C 0.5419(7) 0.6022(5) 1.0754(2) 0.0763(15) Uani 1 1 d . . . . .
H29 H 0.553926 0.567450 1.128573 0.092 Uiso 1 1 calc R U . . .
C30 C 0.4291(6) 0.6797(5) 1.0687(3) 0.0774(15) Uani 1 1 d . . . . .
H30 H 0.363027 0.697134 1.117261 0.093 Uiso 1 1 calc R U . . .
C31 C 0.4068(5) 0.7364(4) 0.9897(2) 0.0617(11) Uani 1 1 d . . . . .
C32 C 0.2923(6) 0.8229(5) 0.9784(3) 0.0782(15) Uani 1 1 d . . . . .
H32 H 0.224051 0.843862 1.025092 0.094 Uiso 1 1 calc R U . . .
C33 C 0.2812(5) 0.8744(4) 0.9018(3) 0.0718(13) Uani 1 1 d . . . . .
H33 H 0.207031 0.932550 0.895241 0.086 Uiso 1 1 calc R U . . .
C34 C 0.3809(4) 0.8416(3) 0.8304(3) 0.0514(9) Uani 1 1 d . . . . .
C35 C 0.3695(5) 0.9027(4) 0.7448(3) 0.0625(11) Uani 1 1 d . . . . .
H35A H 0.407784 0.971661 0.734147 0.094 Uiso 1 1 calc R U . . .
H35B H 0.268511 0.916337 0.741777 0.094 Uiso 1 1 calc R U . . .
H35C H 0.424825 0.859417 0.703495 0.094 Uiso 1 1 calc R U . . .
C36 C 0.5030(4) 0.7071(3) 0.9161(2) 0.0439(8) Uani 1 1 d . . . . .
C37 C 0.6247(4) 0.6230(3) 0.9219(2) 0.0415(8) Uani 1 1 d . . . . .

loop_
_atom_site_aniso_label
_atom_site_aniso_U_11
_atom_site_aniso_U_22
_atom_site_aniso_U_33
_atom_site_aniso_U_23
_atom_site_aniso_U_13
_atom_site_aniso_U_12
Cu1 0.0470(3) 0.0398(3) 0.0249(2) -0.00737(16) -0.00890(16) -0.00491(18)
P1 0.0331(4) 0.0379(4) 0.0248(4) -0.0067(3) -0.0047(3) -0.0063(3)
B1 0.061(3) 0.048(3) 0.078(4) -0.006(3) 0.005(3) -0.001(2)
N1 0.0438(16) 0.0384(15) 0.0310(14) -0.0057(11) -0.0097(12) -0.0075(12)
N2 0.0459(16) 0.0380(15) 0.0286(13) -0.0029(11) -0.0070(12) -0.0061(12)
N3 0.0450(16) 0.0374(15) 0.0308(13) -0.0021(11) -0.0110(12) -0.0066(12)
N4 0.0452(16) 0.0405(16) 0.0344(14) -0.0105(12) -0.0080(12) -0.0020(13)
C1 0.083(3) 0.058(3) 0.060(3) -0.023(2) -0.019(2) -0.019(2)
C2 0.059(2) 0.0405(19) 0.043(2) -0.0093(16) -0.0091(17) -0.0134(17)
C3 0.094(3) 0.034(2) 0.059(3) -0.0046(18) -0.012(2) -0.012(2)
C4 0.069(3) 0.042(2) 0.041(2) 0.0029(16) -0.0084(18) -0.0078(18)
C5 0.112(4) 0.063(3) 0.046(2) 0.007(2) -0.024(3) 0.006(3)
C6 0.0345(16) 0.0419(18) 0.0290(15) -0.0073(13) -0.0079(12) -0.0045(14)
C7 0.0389(18) 0.054(2) 0.0363(18) -0.0059(16) -0.0021(14) -0.0109(16)
C8 0.0404(19) 0.076(3) 0.0336(18) -0.0142(18) 0.0020(15) -0.0039(19)
C9 0.050(2) 0.058(2) 0.0370(18) -0.0188(17) -0.0075(16) 0.0035(18)
C10 0.0413(18) 0.048(2) 0.0354(17) -0.0147(15) -0.0079(14) -0.0036(15)
C11 0.0325(16) 0.0418(17) 0.0260(14) -0.0063(13) -0.0078(12) -0.0033(13)
C12 0.0349(16) 0.0354(17) 0.0390(17) -0.0071(14) -0.0091(13) -0.0053(13)
C13 0.048(2) 0.0397(18) 0.0418(18) -0.0079(15) -0.0148(15) -0.0060(15)
C14 0.062(3) 0.044(2) 0.057(2) -0.0034(18) -0.032(2) -0.0043(18)
C15 0.047(2) 0.054(2) 0.085(3) -0.014(2) -0.030(2) 0.0034(19)
C16 0.035(2) 0.072(3) 0.077(3) -0.019(2) -0.0071(19) 0.0031(19)
C17 0.042(2) 0.066(3) 0.046(2) -0.0129(19) -0.0042(16) -0.0047(18)
C18 0.0425(18) 0.0410(18) 0.0279(15) -0.0036(13) -0.0084(13) -0.0092(15)
C19 0.053(2) 0.050(2) 0.0409(19) -0.0057(16) -0.0098(16) -0.0076(17)
C20 0.085(3) 0.043(2) 0.054(2) -0.0061(18) -0.023(2) 0.002(2)
C21 0.114(4) 0.045(2) 0.077(3) 0.003(2) -0.037(3) -0.027(3)
C22 0.086(4) 0.063(3) 0.105(4) 0.002(3) -0.042(3) -0.038(3)
C23 0.061(3) 0.050(2) 0.074(3) 0.000(2) -0.030(2) -0.020(2)
C24 0.056(2) 0.059(3) 0.065(3) -0.013(2) -0.011(2) 0.004(2)
C25 0.055(2) 0.0416(19) 0.047(2) -0.0045(16) -0.0174(17) -0.0082(17)
C26 0.073(3) 0.057(3) 0.063(3) 0.006(2) -0.033(2) 0.002(2)
C27 0.095(4) 0.074(3) 0.045(2) 0.009(2) -0.036(2) -0.011(3)
C28 0.075(3) 0.064(3) 0.0341(19) 0.0009(18) -0.0193(19) -0.015(2)
C29 0.108(4) 0.097(4) 0.0231(19) -0.001(2) -0.014(2) -0.024(3)
C30 0.093(4) 0.099(4) 0.033(2) -0.020(2) 0.001(2) -0.007(3)
C31 0.071(3) 0.072(3) 0.037(2) -0.0195(19) 0.0044(19) -0.012(2)
C32 0.075(3) 0.086(4) 0.060(3) -0.031(3) 0.009(2) 0.008(3)
C33 0.067(3) 0.071(3) 0.068(3) -0.026(2) -0.008(2) 0.020(2)
C34 0.048(2) 0.050(2) 0.056(2) -0.0194(18) -0.0101(17) 0.0000(18)
C35 0.070(3) 0.050(2) 0.067(3) -0.011(2) -0.028(2) 0.012(2)
C36 0.052(2) 0.047(2) 0.0314(17) -0.0108(15) -0.0024(15) -0.0111(17)
C37 0.053(2) 0.0457(19) 0.0276(16) -0.0034(14) -0.0103(14) -0.0124(16)

loop_
_atom_type_symbol
_atom_type_description
_atom_type_scat_dispersion_real
_atom_type_scat_dispersion_imag
_atom_type_scat_source
C C 0.0033 0.0016 'International Tables Vol C Tables 4.2.6.8 and 6.1.1.4'
H H 0.0000 0.0000 'International Tables Vol C Tables 4.2.6.8 and 6.1.1.4'
B B 0.0013 0.0007 'International Tables Vol C Tables 4.2.6.8 and 6.1.1.4'
N N 0.0061 0.0033 'International Tables Vol C Tables 4.2.6.8 and 6.1.1.4'
F F 0.0171 0.0103 'International Tables Vol C Tables 4.2.6.8 and 6.1.1.4'
P P 0.1023 0.0942 'International Tables Vol C Tables 4.2.6.8 and 6.1.1.4'
Cu Cu 0.3201 1.2651 'International Tables Vol C Tables 4.2.6.8 and 6.1.1.4'
O O 0.0106 0.0060 'International Tables Vol C Tables 4.2.6.8 and 6.1.1.4'

loop_
_geom_angle_atom_site_label_1
_geom_angle_atom_site_label_2
_geom_angle_atom_site_label_3
_geom_angle
_geom_angle_site_symmetry_1
_geom_angle_site_symmetry_3
_geom_angle_publ_flag
N3 Cu1 N4 82.09(11) . . ?
N3 Cu1 N1 116.79(11) . . ?
N4 Cu1 N1 108.64(11) . . ?
N3 Cu1 P1 129.59(8) . . ?
N4 Cu1 P1 123.73(9) . . ?
N1 Cu1 P1 96.32(8) . . ?
C12 P1 C11 103.23(15) . . ?
C12 P1 C18 102.67(15) . . ?
C11 P1 C18 103.77(15) . . ?
C12 P1 Cu1 116.37(11) . . ?
C11 P1 Cu1 106.43(11) . . ?
C18 P1 Cu1 122.23(11) . . ?
F3A B1 F1A 69.0(7) . . ?
F2 B1 F4 118.6(6) . . ?
F3A B1 F4A 134.6(10) . . ?
F1A B1 F4A 102.2(8) . . ?
F2 B1 F1 89.5(7) . . ?
F4 B1 F1 119.3(7) . . ?
F3A B1 F2A 97.9(8) . . ?
F1A B1 F2A 145.5(8) . . ?
F4A B1 F2A 108.9(8) . . ?
F2 B1 F3 114.7(7) . . ?
F4 B1 F3 90.8(7) . . ?
F1 B1 F3 126.8(7) . . ?
C2 N1 N2 105.7(3) . . ?
C2 N1 Cu1 120.2(2) . . ?
N2 N1 Cu1 116.6(2) . . ?
C4 N2 N1 110.8(3) . . ?
C4 N2 C6 126.5(3) . . ?
N1 N2 C6 120.4(3) . . ?
C25 N3 C37 119.2(3) . . ?
C25 N3 Cu1 129.8(2) . . ?
C37 N3 Cu1 110.6(2) . . ?
C34 N4 C36 118.7(3) . . ?
C34 N4 Cu1 131.7(3) . . ?
C36 N4 Cu1 109.4(2) . . ?
C2 C1 H1A 109.5 . . ?
C2 C1 H1B 109.5 . . ?
H1A C1 H1B 109.5 . . ?
C2 C1 H1C 109.5 . . ?
H1A C1 H1C 109.5 . . ?
H1B C1 H1C 109.5 . . ?
N1 C2 C3 109.5(3) . . ?
N1 C2 C1 121.1(3) . . ?
C3 C2 C1 129.3(4) . . ?
C4 C3 C2 107.7(3) . . ?
C4 C3 H3 126.1 . . ?
C2 C3 H3 126.1 . . ?
C3 C4 N2 106.3(3) . . ?
C3 C4 C5 130.3(4) . . ?
N2 C4 C5 123.4(4) . . ?
C4 C5 H5A 109.5 . . ?
C4 C5 H5B 109.5 . . ?
H5A C5 H5B 109.5 . . ?
C4 C5 H5C 109.5 . . ?
H5A C5 H5C 109.5 . . ?
H5B C5 H5C 109.5 . . ?
C7 C6 C11 120.4(3) . . ?
C7 C6 N2 117.6(3) . . ?
C11 C6 N2 122.1(3) . . ?
C8 C7 C6 120.6(3) . . ?
C8 C7 H7 119.7 . . ?
C6 C7 H7 119.7 . . ?
C9 C8 C7 120.1(3) . . ?
C9 C8 H8 119.9 . . ?
C7 C8 H8 119.9 . . ?
C8 C9 C10 119.9(4) . . ?
C8 C9 H9 120.0 . . ?
C10 C9 H9 120.0 . . ?
C9 C10 C11 121.5(4) . . ?
C9 C10 H10 119.3 . . ?
C11 C10 H10 119.3 . . ?
C10 C11 C6 117.5(3) . . ?
C10 C11 P1 121.4(3) . . ?
C6 C11 P1 121.1(2) . . ?
C17 C12 C13 118.8(3) . . ?
C17 C12 P1 118.1(3) . . ?
C13 C12 P1 123.2(3) . . ?
C14 C13 C12 119.8(4) . . ?
C14 C13 H13 120.1 . . ?
C12 C13 H13 120.1 . . ?
C15 C14 C13 120.6(4) . . ?
C15 C14 H14 119.7 . . ?
C13 C14 H14 119.7 . . ?
C14 C15 C16 120.4(4) . . ?
C14 C15 H15 119.8 . . ?
C16 C15 H15 119.8 . . ?
C15 C16 C17 120.0(4) . . ?
C15 C16 H16 120.0 . . ?
C17 C16 H16 120.0 . . ?
C12 C17 C16 120.5(4) . . ?
C12 C17 H17 119.8 . . ?
C16 C17 H17 119.8 . . ?
C23 C18 C19 118.7(3) . . ?
C23 C18 P1 122.4(3) . . ?
C19 C18 P1 118.9(3) . . ?
C20 C19 C18 120.3(4) . . ?
C20 C19 H19 119.8 . . ?
C18 C19 H19 119.8 . . ?
C21 C20 C19 119.6(4) . . ?
C21 C20 H20 120.2 . . ?
C19 C20 H20 120.2 . . ?
C22 C21 C20 120.8(4) . . ?
C22 C21 H21 119.6 . . ?
C20 C21 H21 119.6 . . ?
C21 C22 C23 120.5(5) . . ?
C21 C22 H22 119.7 . . ?
C23 C22 H22 119.7 . . ?
C18 C23 C22 120.0(4) . . ?
C18 C23 H23 120.0 . . ?
C22 C23 H23 120.0 . . ?
C25 C24 H24A 109.5 . . ?
C25 C24 H24B 109.5 . . ?
H24A C24 H24B 109.5 . . ?
C25 C24 H24C 109.5 . . ?
H24A C24 H24C 109.5 . . ?
H24B C24 H24C 109.5 . . ?
N3 C25 C26 120.6(4) . . ?
N3 C25 C24 118.4(3) . . ?
C26 C25 C24 121.0(4) . . ?
C27 C26 C25 120.6(4) . . ?
C27 C26 H26 119.7 . . ?
C25 C26 H26 119.7 . . ?
C26 C27 C28 120.7(4) . . ?
C26 C27 H27 119.7 . . ?
C28 C27 H27 119.7 . . ?
C27 C28 C37 116.1(4) . . ?
C27 C28 C29 125.5(4) . . ?
C37 C28 C29 118.4(4) . . ?
C30 C29 C28 121.8(4) . . ?
C30 C29 H29 119.1 . . ?
C28 C29 H29 119.1 . . ?
C29 C30 C31 121.5(4) . . ?
C29 C30 H30 119.2 . . ?
C31 C30 H30 119.2 . . ?
C36 C31 C30 119.4(4) . . ?
C36 C31 C32 116.4(4) . . ?
C30 C31 C32 124.3(4) . . ?
C33 C32 C31 120.6(4) . . ?
C33 C32 H32 119.7 . . ?
C31 C32 H32 119.7 . . ?
C32 C33 C34 120.4(4) . . ?
C32 C33 H33 119.8 . . ?
C34 C33 H33 119.8 . . ?
N4 C34 C33 121.3(4) . . ?
N4 C34 C35 119.1(3) . . ?
C33 C34 C35 119.6(4) . . ?
C34 C35 H35A 109.5 . . ?
C34 C35 H35B 109.5 . . ?
H35A C35 H35B 109.5 . . ?
C34 C35 H35C 109.5 . . ?
H35A C35 H35C 109.5 . . ?
H35B C35 H35C 109.5 . . ?
N4 C36 C31 122.5(4) . . ?
N4 C36 C37 117.6(3) . . ?
C31 C36 C37 119.9(4) . . ?
N3 C37 C28 122.8(4) . . ?
N3 C37 C36 118.3(3) . . ?
C28 C37 C36 118.9(3) . . ?

loop_
_geom_bond_atom_site_label_1
_geom_bond_atom_site_label_2
_geom_bond_distance
_geom_bond_site_symmetry_2
_geom_bond_publ_flag
Cu1 N3 2.037(3) . ?
Cu1 N4 2.090(3) . ?
Cu1 N1 2.109(3) . ?
Cu1 P1 2.1881(9) . ?
P1 C12 1.822(3) . ?
P1 C11 1.833(3) . ?
P1 C18 1.833(3) . ?
B1 F2 1.326(9) . ?
B1 F3A 1.336(14) . ?
B1 F1A 1.340(11) . ?
B1 F4 1.341(10) . ?
B1 F4A 1.361(15) . ?
B1 F1 1.362(11) . ?
B1 F2A 1.406(11) . ?
B1 F3 1.547(12) . ?
N1 C2 1.331(5) . ?
N1 N2 1.373(4) . ?
N2 C4 1.355(5) . ?
N2 C6 1.436(4) . ?
N3 C25 1.318(5) . ?
N3 C37 1.365(4) . ?
N4 C34 1.331(5) . ?
N4 C36 1.366(5) . ?
O1 C38 1.466(9) . ?
O1A C38A 1.421(10) . ?
C1 C2 1.487(6) . ?
C1 H1A 0.9600 . ?
C1 H1B 0.9600 . ?
C1 H1C 0.9600 . ?
C2 C3 1.390(6) . ?
C3 C4 1.352(6) . ?
C3 H3 0.9300 . ?
C4 C5 1.507(6) . ?
C5 H5A 0.9600 . ?
C5 H5B 0.9600 . ?
C5 H5C 0.9600 . ?
C6 C7 1.388(5) . ?
C6 C11 1.399(5) . ?
C7 C8 1.375(5) . ?
C7 H7 0.9300 . ?
C8 C9 1.368(6) . ?
C8 H8 0.9300 . ?
C9 C10 1.383(5) . ?
C9 H9 0.9300 . ?
C10 C11 1.399(5) . ?
C10 H10 0.9300 . ?
C12 C17 1.381(5) . ?
C12 C13 1.397(5) . ?
C13 C14 1.395(5) . ?
C13 H13 0.9300 . ?
C14 C15 1.353(6) . ?
C14 H14 0.9300 . ?
C15 C16 1.375(7) . ?
C15 H15 0.9300 . ?
C16 C17 1.390(6) . ?
C16 H16 0.9300 . ?
C17 H17 0.9300 . ?
C18 C23 1.380(5) . ?
C18 C19 1.391(5) . ?
C19 C20 1.389(6) . ?
C19 H19 0.9300 . ?
C20 C21 1.361(7) . ?
C20 H20 0.9300 . ?
C21 C22 1.356(7) . ?
C21 H21 0.9300 . ?
C22 C23 1.384(6) . ?
C22 H22 0.9300 . ?
C23 H23 0.9300 . ?
C24 C25 1.485(6) . ?
C24 H24A 0.9600 . ?
C24 H24B 0.9600 . ?
C24 H24C 0.9600 . ?
C25 C26 1.421(6) . ?
C26 C27 1.342(7) . ?
C26 H26 0.9300 . ?
C27 C28 1.396(7) . ?
C27 H27 0.9300 . ?
C28 C37 1.419(5) . ?
C28 C29 1.436(7) . ?
C29 C30 1.325(7) . ?
C29 H29 0.9300 . ?
C30 C31 1.409(7) . ?
C30 H30 0.9300 . ?
C31 C36 1.407(5) . ?
C31 C32 1.414(7) . ?
C32 C33 1.328(7) . ?
C32 H32 0.9300 . ?
C33 C34 1.407(6) . ?
C33 H33 0.9300 . ?
C34 C35 1.493(6) . ?
C35 H35A 0.9600 . ?
C35 H35B 0.9600 . ?
C35 H35C 0.9600 . ?
C36 C37 1.431(5) . ?
